data_4319304
loop_
_publ_author_name
'Fu Qiang Huang'
'James A. Ibers'

_publ_section_title
;
 Polar Titanium Polychalcogenides: Syntheses and Characterization of
 Cs6Ti6S27, Cs4BaTi6Se27, Rb5AgTi6Se27, and Cs5AgTi6Se27
;
_journal_name_full 'Inorganic Chemistry'
_journal_page_first 865
_journal_page_last 869
_journal_paper_doi 10.1021/ic000843r
_journal_volume 40
_journal_year 2001
_chemical_formula_sum 'Ba Cs4 Se27 Ti6'
_chemical_formula_weight 3088.30
_chemical_name_systematic
; 
 ? 
;
_space_group_IT_number 146
_symmetry_cell_setting hexagonal
_symmetry_space_group_name_Hall 'R 3'
_symmetry_space_group_name_H-M 'R 3 :H'
_atom_sites_solution_hydrogens geom
_atom_sites_solution_primary direct
_atom_sites_solution_secondary difmap
_audit_creation_method SHELXL-97
_cell_angle_alpha 90.00
_cell_angle_beta 90.00
_cell_angle_gamma 120.00
_cell_formula_units_Z 3
_cell_length_a 13.8039(16)
_cell_length_b 13.8039(16)
_cell_length_c 20.850(2)
_cell_measurement_temperature 153(2)
_cell_volume 3440.6(7)
_computing_structure_refinement 'SHELXL-97 (Sheldrick, 1997)'
_computing_structure_solution 'SHELXS-97 (Sheldrick, 1990)'
_diffrn_ambient_temperature 153(2)
_diffrn_measured_fraction_theta_full 0.951
_diffrn_measured_fraction_theta_max 0.951
_diffrn_radiation_monochromator graphite
_diffrn_radiation_source 'fine-focus sealed tube'
_diffrn_radiation_type MoK\a
_diffrn_radiation_wavelength 0.71073
_diffrn_reflns_av_R_equivalents 0.0581
_diffrn_reflns_av_sigmaI/netI 0.0511
_diffrn_reflns_limit_h_max 18
_diffrn_reflns_limit_h_min -18
_diffrn_reflns_limit_k_max 18
_diffrn_reflns_limit_k_min -18
_diffrn_reflns_limit_l_max 27
_diffrn_reflns_limit_l_min -27
_diffrn_reflns_number 13675
_diffrn_reflns_theta_full 28.91
_diffrn_reflns_theta_max 28.91
_diffrn_reflns_theta_min 1.96
_exptl_absorpt_coefficient_mu 26.393
_exptl_absorpt_correction_T_max 0.446
_exptl_absorpt_correction_T_min 0.031
_exptl_crystal_density_diffrn 4.471
_exptl_crystal_density_method 'not measured'
_exptl_crystal_F_000 3978
_exptl_crystal_size_max 0.272
_exptl_crystal_size_mid 0.058
_exptl_crystal_size_min 0.038
_refine_diff_density_max 4.904
_refine_diff_density_min -1.129
_refine_diff_density_rms 0.320
_refine_ls_abs_structure_details 'Flack H D (1983), Acta Cryst. A39, 876-881'
_refine_ls_abs_structure_Flack 0.634(18)
_refine_ls_extinction_method none
_refine_ls_goodness_of_fit_ref 1.217
_refine_ls_hydrogen_treatment mixed
_refine_ls_matrix_type full
_refine_ls_number_parameters 119
_refine_ls_number_reflns 3753
_refine_ls_number_restraints 0
_refine_ls_restrained_S_all 1.217
_refine_ls_R_factor_all 0.0429
_refine_ls_R_factor_gt 0.0372
_refine_ls_shift/su_max 0.000
_refine_ls_shift/su_mean 0.000
_refine_ls_structure_factor_coef Fsqd
_refine_ls_weighting_details
; calc 
 [1.00000+0.00000exp(0.00(sin\q/\l)^2^)]/ 
   [\s^2^(Fo^2^)+0.0000+0.0000*P+(0.0400P)^2^+0.0000sin\q/\l] 
 where P = 1.00000Fo^2^ + 0.00000Fc^2^ 
;
_refine_ls_weighting_scheme calc
_refine_ls_wR_factor_gt 0.0900
_refine_ls_wR_factor_ref 0.0926
_reflns_number_gt 3440
_reflns_number_total 3753
_reflns_threshold_expression >2sigma(I)
_cod_data_source_file ic000843r_1.cif
_cod_data_source_block final
_cod_original_cell_volume 3440.7(7)
_cod_original_sg_symbol_H-M 'R 3'
_cod_database_code 4319304

loop_
_symmetry_equiv_pos_as_xyz
'x, y, z'
'-y, x-y, z'
'-x+y, -x, z'
'x+2/3, y+1/3, z+1/3'
'-y+2/3, x-y+1/3, z+1/3'
'-x+y+2/3, -x+1/3, z+1/3'
'x+1/3, y+2/3, z+2/3'
'-y+1/3, x-y+2/3, z+2/3'
'-x+y+1/3, -x+2/3, z+2/3'

loop_
_atom_site_label
_atom_site_type_symbol
_atom_site_fract_x
_atom_site_fract_y
_atom_site_fract_z
_atom_site_U_iso_or_equiv
_atom_site_adp_type
_atom_site_occupancy
_atom_site_symmetry_multiplicity
_atom_site_calc_flag
_atom_site_refinement_flags
_atom_site_disorder_assembly
_atom_site_disorder_group
Cs1 Cs 0.36528(6) 0.37174(7) 0.20213(12) 0.03252(19) Uani 1 1 d . . .
Cs2 Cs 0.0000 0.0000 0.76914(12) 0.0204(2) Uani 1 3 d S . .
Ba1 Ba 0.0000 0.0000 0.34918(15) 0.0186(5) Uani 0.553(3) 3 d SP . .
Ba2 Ba 0.0000 0.0000 0.0000 0.0152(6) Uani 0.447(3) 3 d SP . .
Ti1 Ti 0.68859(15) 0.67601(15) 0.14869(14) 0.0153(3) Uani 1 1 d . . .
Ti2 Ti 0.68933(15) 0.64321(16) 0.32019(13) 0.0164(4) Uani 1 1 d . . .
Se1 Se 0.66676(9) 0.52469(8) 0.22363(12) 0.0166(2) Uani 1 1 d . . .
Se2 Se 0.89213(9) 0.82409(9) 0.17565(12) 0.0212(2) Uani 1 1 d . . .
Se3 Se 0.81209(9) 0.65651(9) 0.05679(12) 0.0183(2) Uani 1 1 d . . .
Se4 Se 0.89764(9) 0.72409(11) 0.33425(12) 0.0269(3) Uani 1 1 d . . .
Se5 Se 0.74901(9) 0.81312(9) 0.24183(12) 0.0204(2) Uani 1 1 d . . .
Se6 Se 0.74998(10) 0.86415(9) 0.07246(12) 0.0232(2) Uani 1 1 d . . .
Se7 Se 0.69594(10) 0.79929(9) 0.40262(12) 0.0204(2) Uani 1 1 d . . .
Se8 Se 0.50126(10) 0.63862(10) 0.31142(12) 0.0242(2) Uani 1 1 d . . .
Se9 Se 0.49905(9) 0.65983(10) 0.15136(12) 0.0248(2) Uani 1 1 d . . .

loop_
_atom_site_aniso_label
_atom_site_aniso_U_11
_atom_site_aniso_U_22
_atom_site_aniso_U_33
_atom_site_aniso_U_23
_atom_site_aniso_U_13
_atom_site_aniso_U_12
Cs1 0.0231(4) 0.0286(4) 0.0340(4) 0.0049(3) 0.0039(3) 0.0040(3)
Cs2 0.0231(4) 0.0231(4) 0.0151(5) 0.000 0.000 0.01154(18)
Ba1 0.0122(6) 0.0122(6) 0.0315(11) 0.000 0.000 0.0061(3)
Ba2 0.0117(7) 0.0117(7) 0.0220(12) 0.000 0.000 0.0059(4)
Ti1 0.0183(9) 0.0179(9) 0.0117(8) 0.0016(6) 0.0026(7) 0.0105(8)
Ti2 0.0174(9) 0.0221(10) 0.0099(8) -0.0008(7) 0.0010(7) 0.0100(8)
Se1 0.0223(5) 0.0177(5) 0.0122(5) 0.0002(4) -0.0001(4) 0.0118(4)
Se2 0.0192(5) 0.0198(5) 0.0198(5) 0.0000(4) 0.0014(4) 0.0062(4)
Se3 0.0217(5) 0.0229(5) 0.0132(4) -0.0006(4) 0.0000(4) 0.0132(4)
Se4 0.0187(5) 0.0391(7) 0.0195(5) -0.0047(5) 0.0012(4) 0.0120(5)
Se5 0.0274(6) 0.0192(5) 0.0152(5) -0.0010(4) 0.0018(4) 0.0120(5)
Se6 0.0374(7) 0.0191(5) 0.0150(5) 0.0021(4) 0.0045(4) 0.0156(5)
Se7 0.0300(6) 0.0199(5) 0.0120(5) 0.0012(4) 0.0039(4) 0.0129(5)
Se8 0.0251(6) 0.0399(7) 0.0148(5) 0.0045(4) 0.0016(4) 0.0216(5)
Se9 0.0239(6) 0.0373(7) 0.0176(5) 0.0055(5) 0.0026(4) 0.0186(5)

loop_
_atom_type_symbol
_atom_type_description
_atom_type_scat_dispersion_real
_atom_type_scat_dispersion_imag
_atom_type_scat_source
Se Se -0.0929 2.2259 'International Tables Vol C Tables 4.2.6.8 and 6.1.1.4'
Ti Ti 0.2776 0.4457 'International Tables Vol C Tables 4.2.6.8 and 6.1.1.4'
Cs Cs -0.3680 2.1192 'International Tables Vol C Tables 4.2.6.8 and 6.1.1.4'
Ba Ba -0.3244 2.2819 'International Tables Vol C Tables 4.2.6.8 and 6.1.1.4'

loop_
_geom_angle_atom_site_label_1
_geom_angle_atom_site_label_2
_geom_angle_atom_site_label_3
_geom_angle
_geom_angle_site_symmetry_1
_geom_angle_site_symmetry_3
_geom_angle_publ_flag
Se9 Cs1 Se1 65.73(3) . . ?
Se9 Cs1 Se4 147.81(4) . 2_655 ?
Se1 Cs1 Se4 101.71(3) . 2_655 ?
Se9 Cs1 Se2 152.35(3) . 2_655 ?
Se1 Cs1 Se2 129.10(3) . 2_655 ?
Se4 Cs1 Se2 58.67(3) 2_655 2_655 ?
Se9 Cs1 Se5 113.65(3) . 3_565 ?
Se1 Cs1 Se5 158.86(3) . 3_565 ?
Se4 Cs1 Se5 67.12(3) 2_655 3_565 ?
Se2 Cs1 Se5 61.84(3) 2_655 3_565 ?
Se9 Cs1 Se7 37.51(3) . 8_654 ?
Se1 Cs1 Se7 63.38(3) . 8_654 ?
Se4 Cs1 Se7 162.19(4) 2_655 8_654 ?
Se2 Cs1 Se7 121.86(3) 2_655 8_654 ?
Se5 Cs1 Se7 130.16(3) 3_565 8_654 ?
Se9 Cs1 Se8 52.68(3) . . ?
Se1 Cs1 Se8 60.72(3) . . ?
Se4 Cs1 Se8 95.14(3) 2_655 . ?
Se2 Cs1 Se8 152.17(3) 2_655 . ?
Se5 Cs1 Se8 101.22(3) 3_565 . ?
Se7 Cs1 Se8 85.96(3) 8_654 . ?
Se9 Cs1 Se6 97.01(3) . 3_565 ?
Se1 Cs1 Se6 145.06(3) . 3_565 ?
Se4 Cs1 Se6 107.24(3) 2_655 3_565 ?
Se2 Cs1 Se6 57.12(3) 2_655 3_565 ?
Se5 Cs1 Se6 55.10(2) 3_565 3_565 ?
Se7 Cs1 Se6 84.25(3) 8_654 3_565 ?
Se8 Cs1 Se6 133.46(3) . 3_565 ?
Se9 Cs1 Se3 113.02(3) . 2_655 ?
Se1 Cs1 Se3 99.08(3) . 2_655 ?
Se4 Cs1 Se3 97.85(3) 2_655 2_655 ?
Se2 Cs1 Se3 47.38(2) 2_655 2_655 ?
Se5 Cs1 Se3 100.21(3) 3_565 2_655 ?
Se7 Cs1 Se3 76.30(3) 8_654 2_655 ?
Se8 Cs1 Se3 157.97(3) . 2_655 ?
Se6 Cs1 Se3 58.30(2) 3_565 2_655 ?
Se9 Cs1 Se9 62.32(4) . 3_565 ?
Se1 Cs1 Se9 127.45(3) . 3_565 ?
Se4 Cs1 Se9 117.89(3) 2_655 3_565 ?
Se2 Cs1 Se9 101.59(3) 2_655 3_565 ?
Se5 Cs1 Se9 53.30(3) 3_565 3_565 ?
Se7 Cs1 Se9 79.88(3) 8_654 3_565 ?
Se8 Cs1 Se9 81.59(3) . 3_565 ?
Se6 Cs1 Se9 51.90(2) 3_565 3_565 ?
Se3 Cs1 Se9 107.53(3) 2_655 3_565 ?
Se9 Cs1 Se1 133.63(3) . 2_655 ?
Se1 Cs1 Se1 71.43(3) . 2_655 ?
Se4 Cs1 Se1 57.44(3) 2_655 2_655 ?
Se2 Cs1 Se1 58.34(2) 2_655 2_655 ?
Se5 Cs1 Se1 112.71(3) 3_565 2_655 ?
Se7 Cs1 Se1 106.44(3) 8_654 2_655 ?
Se8 Cs1 Se1 117.83(3) . 2_655 ?
Se6 Cs1 Se1 108.59(3) 3_565 2_655 ?
Se3 Cs1 Se1 57.01(2) 2_655 2_655 ?
Se9 Cs1 Se1 159.54(3) 3_565 2_655 ?
Se9 Cs1 Ti1 34.10(3) . . ?
Se1 Cs1 Ti1 33.96(3) . . ?
Se4 Cs1 Ti1 134.29(4) 2_655 . ?
Se2 Cs1 Ti1 146.28(4) 2_655 . ?
Se5 Cs1 Ti1 147.42(4) 3_565 . ?
Se7 Cs1 Ti1 34.37(3) 8_654 . ?
Se8 Cs1 Ti1 58.60(3) . . ?
Se6 Cs1 Ti1 117.97(3) 3_565 . ?
Se3 Cs1 Ti1 99.92(3) 2_655 . ?
Se9 Cs1 Ti1 96.10(3) 3_565 . ?
Se1 Cs1 Ti1 99.72(3) 2_655 . ?
Se8 Cs2 Se8 74.49(3) 4_445 6_455 ?
Se8 Cs2 Se8 74.49(3) 4_445 5 ?
Se8 Cs2 Se8 74.49(3) 6_455 5 ?
Se8 Cs2 Se1 143.36(3) 4_445 7_445 ?
Se8 Cs2 Se1 133.39(3) 6_455 7_445 ?
Se8 Cs2 Se1 89.64(2) 5 7_445 ?
Se8 Cs2 Se1 133.39(3) 4_445 8_545 ?
Se8 Cs2 Se1 89.64(2) 6_455 8_545 ?
Se8 Cs2 Se1 143.36(3) 5 8_545 ?
Se1 Cs2 Se1 77.49(3) 7_445 8_545 ?
Se8 Cs2 Se1 89.64(2) 4_445 9 ?
Se8 Cs2 Se1 143.36(3) 6_455 9 ?
Se8 Cs2 Se1 133.40(3) 5 9 ?
Se1 Cs2 Se1 77.48(3) 7_445 9 ?
Se1 Cs2 Se1 77.48(3) 8_545 9 ?
Se8 Cs2 Se3 87.56(3) 4_445 7_445 ?
Se8 Cs2 Se3 109.99(3) 6_455 7_445 ?
Se8 Cs2 Se3 35.69(2) 5 7_445 ?
Se1 Cs2 Se3 62.49(2) 7_445 7_445 ?
Se1 Cs2 Se3 138.72(3) 8_545 7_445 ?
Se1 Cs2 Se3 101.89(2) 9 7_445 ?
Se8 Cs2 Se3 109.99(3) 4_445 8_545 ?
Se8 Cs2 Se3 35.69(2) 6_455 8_545 ?
Se8 Cs2 Se3 87.56(3) 5 8_545 ?
Se1 Cs2 Se3 101.89(2) 7_445 8_545 ?
Se1 Cs2 Se3 62.49(2) 8_545 8_545 ?
Se1 Cs2 Se3 138.72(3) 9 8_545 ?
Se3 Cs2 Se3 114.478(16) 7_445 8_545 ?
Se8 Cs2 Se3 35.69(2) 4_445 9 ?
Se8 Cs2 Se3 87.56(3) 6_455 9 ?
Se8 Cs2 Se3 110.00(3) 5 9 ?
Se1 Cs2 Se3 138.72(3) 7_445 9 ?
Se1 Cs2 Se3 101.88(2) 8_545 9 ?
Se1 Cs2 Se3 62.49(2) 9 9 ?
Se3 Cs2 Se3 114.476(16) 7_445 9 ?
Se3 Cs2 Se3 114.476(16) 8_545 9 ?
Se8 Cs2 Ba2 135.66(2) 4_445 1_556 ?
Se8 Cs2 Ba2 135.66(2) 6_455 1_556 ?
Se8 Cs2 Ba2 135.66(2) 5 1_556 ?
Se1 Cs2 Ba2 46.272(19) 7_445 1_556 ?
Se1 Cs2 Ba2 46.27(2) 8_545 1_556 ?
Se1 Cs2 Ba2 46.273(19) 9 1_556 ?
Se3 Cs2 Ba2 103.83(2) 7_445 1_556 ?
Se3 Cs2 Ba2 103.83(2) 8_545 1_556 ?
Se3 Cs2 Ba2 103.83(2) 9 1_556 ?
Se8 Cs2 Cs1 159.32(3) 4_445 7_445 ?
Se8 Cs2 Cs1 88.29(2) 6_455 7_445 ?
Se8 Cs2 Cs1 90.13(2) 5 7_445 ?
Se1 Cs2 Cs1 47.44(2) 7_445 7_445 ?
Se1 Cs2 Cs1 55.95(2) 8_545 7_445 ?
Se1 Cs2 Cs1 111.03(3) 9 7_445 ?
Se3 Cs2 Cs1 87.710(18) 7_445 7_445 ?
Se3 Cs2 Cs1 54.522(18) 8_545 7_445 ?
Se3 Cs2 Cs1 157.48(2) 9 7_445 ?
Ba2 Cs2 Cs1 64.967(15) 1_556 7_445 ?
Se8 Cs2 Cs1 90.13(2) 4_445 9 ?
Se8 Cs2 Cs1 159.32(3) 6_455 9 ?
Se8 Cs2 Cs1 88.29(2) 5 9 ?
Se1 Cs2 Cs1 55.95(2) 7_445 9 ?
Se1 Cs2 Cs1 111.03(3) 8_545 9 ?
Se1 Cs2 Cs1 47.44(2) 9 9 ?
Se3 Cs2 Cs1 54.521(18) 7_445 9 ?
Se3 Cs2 Cs1 157.48(2) 8_545 9 ?
Se3 Cs2 Cs1 87.708(18) 9 9 ?
Ba2 Cs2 Cs1 64.967(15) 1_556 9 ?
Cs1 Cs2 Cs1 103.382(18) 7_445 9 ?
Se4 Ba1 Se4 119.146(13) 2_655 1_445 ?
Se4 Ba1 Se4 119.146(13) 2_655 3_565 ?
Se4 Ba1 Se4 119.146(13) 1_445 3_565 ?
Se4 Ba1 Se9 65.73(3) 2_655 4_445 ?
Se4 Ba1 Se9 87.49(4) 1_445 4_445 ?
Se4 Ba1 Se9 132.04(6) 3_565 4_445 ?
Se4 Ba1 Se9 132.04(6) 2_655 6_455 ?
Se4 Ba1 Se9 65.74(3) 1_445 6_455 ?
Se4 Ba1 Se9 87.49(4) 3_565 6_455 ?
Se9 Ba1 Se9 66.99(4) 4_445 6_455 ?
Se4 Ba1 Se9 87.49(4) 2_655 5 ?
Se4 Ba1 Se9 132.04(6) 1_445 5 ?
Se4 Ba1 Se9 65.73(3) 3_565 5 ?
Se9 Ba1 Se9 66.99(4) 4_445 5 ?
Se9 Ba1 Se9 66.99(4) 6_455 5 ?
Se6 Ba2 Se6 101.26(5) 3_565 1_445 ?
Se6 Ba2 Se6 101.26(5) 3_565 2_655 ?
Se6 Ba2 Se6 101.26(5) 1_445 2_655 ?
Se6 Ba2 Se1 72.21(3) 3_565 7_444 ?
Se6 Ba2 Se1 109.21(3) 1_445 7_444 ?
Se6 Ba2 Se1 149.50(4) 2_655 7_444 ?
Se6 Ba2 Se1 149.51(4) 3_565 8_544 ?
Se6 Ba2 Se1 72.21(3) 1_445 8_544 ?
Se6 Ba2 Se1 109.21(3) 2_655 8_544 ?
Se1 Ba2 Se1 81.78(5) 7_444 8_544 ?
Se6 Ba2 Se1 109.21(3) 3_565 9_554 ?
Se6 Ba2 Se1 149.50(4) 1_445 9_554 ?
Se6 Ba2 Se1 72.21(3) 2_655 9_554 ?
Se1 Ba2 Se1 81.78(5) 7_444 9_554 ?
Se1 Ba2 Se1 81.78(5) 8_544 9_554 ?
Se6 Ba2 Cs2 116.79(4) 3_565 1_554 ?
Se6 Ba2 Cs2 116.79(4) 1_445 1_554 ?
Se6 Ba2 Cs2 116.79(4) 2_655 1_554 ?
Se1 Ba2 Cs2 49.10(3) 7_444 1_554 ?
Se1 Ba2 Cs2 49.10(3) 8_544 1_554 ?
Se1 Ba2 Cs2 49.10(3) 9_554 1_554 ?
Se1 Ti1 Se9 103.09(7) . . ?
Se1 Ti1 Se7 100.54(7) . 8_654 ?
Se9 Ti1 Se7 55.88(5) . 8_654 ?
Se1 Ti1 Se5 90.12(7) . . ?
Se9 Ti1 Se5 89.35(7) . . ?
Se7 Ti1 Se5 145.04(9) 8_654 . ?
Se1 Ti1 Se2 98.88(7) . . ?
Se9 Ti1 Se2 137.67(9) . . ?
Se7 Ti1 Se2 151.69(9) 8_654 . ?
Se5 Ti1 Se2 54.66(5) . . ?
Se1 Ti1 Se3 100.41(7) . . ?
Se9 Ti1 Se3 134.18(8) . . ?
Se7 Ti1 Se3 81.53(6) 8_654 . ?
Se5 Ti1 Se3 129.45(8) . . ?
Se2 Ti1 Se3 74.83(6) . . ?
Se1 Ti1 Se6 170.37(9) . . ?
Se9 Ti1 Se6 85.04(6) . . ?
Se7 Ti1 Se6 88.27(6) 8_654 . ?
Se5 Ti1 Se6 84.74(6) . . ?
Se2 Ti1 Se6 71.51(6) . . ?
Se3 Ti1 Se6 76.86(6) . . ?
Se1 Ti1 Cs1 54.15(4) . . ?
Se9 Ti1 Cs1 53.56(4) . . ?
Se7 Ti1 Cs1 56.45(4) 8_654 . ?
Se5 Ti1 Cs1 108.07(6) . . ?
Se2 Ti1 Cs1 150.39(7) . . ?
Se3 Ti1 Cs1 118.15(6) . . ?
Se6 Ti1 Cs1 135.31(6) . . ?
Se1 Ti2 Se4 97.11(7) . . ?
Se1 Ti2 Se6 105.66(8) . 6_565 ?
Se4 Ti2 Se6 54.82(5) . 6_565 ?
Se1 Ti2 Se8 97.58(7) . . ?
Se4 Ti2 Se8 158.52(9) . . ?
Se6 Ti2 Se8 134.35(8) 6_565 . ?
Se1 Ti2 Se3 104.86(7) . 6_565 ?
Se4 Ti2 Se3 135.58(8) . 6_565 ?
Se6 Ti2 Se3 81.98(6) 6_565 6_565 ?
Se8 Ti2 Se3 53.98(5) . 6_565 ?
Se1 Ti2 Se5 87.96(6) . . ?
Se4 Ti2 Se5 84.16(7) . . ?
Se6 Ti2 Se5 137.60(8) 6_565 . ?
Se8 Ti2 Se5 80.80(6) . . ?
Se3 Ti2 Se5 133.89(8) 6_565 . ?
Se1 Ti2 Se7 164.85(9) . . ?
Se4 Ti2 Se7 89.81(7) . . ?
Se6 Ti2 Se7 89.34(6) 6_565 . ?
Se8 Ti2 Se7 72.44(6) . . ?
Se3 Ti2 Se7 78.84(6) 6_565 . ?
Se5 Ti2 Se7 79.33(6) . . ?
Ti1 Se1 Ti2 91.88(7) . . ?
Ti1 Se1 Ba2 173.70(6) . 4 ?
Ti2 Se1 Ba2 85.45(6) . 4 ?
Ti1 Se1 Cs1 91.89(5) . . ?
Ti2 Se1 Cs1 102.14(5) . . ?
Ba2 Se1 Cs1 94.25(3) 4 . ?
Ti1 Se1 Cs2 97.36(5) . 4_554 ?
Ti2 Se1 Cs2 168.32(6) . 4_554 ?
Ba2 Se1 Cs2 84.63(4) 4 4_554 ?
Cs1 Se1 Cs2 84.74(3) . 4_554 ?
Ti1 Se1 Cs1 89.12(5) . 3_665 ?
Ti2 Se1 Cs1 95.64(5) . 3_665 ?
Ba2 Se1 Cs1 85.47(2) 4 3_665 ?
Cs1 Se1 Cs1 162.15(3) . 3_665 ?
Cs2 Se1 Cs1 77.46(2) 4_554 3_665 ?
Se5 Se2 Ti1 61.93(5) . . ?
Se5 Se2 Cs1 120.47(5) . 3_665 ?
Ti1 Se2 Cs1 98.79(5) . 3_665 ?
Se8 Se3 Ti2 61.93(5) 8_654 8_654 ?
Se8 Se3 Ti1 109.84(6) 8_654 . ?
Ti2 Se3 Ti1 80.33(6) 8_654 . ?
Se8 Se3 Cs2 63.81(4) 8_654 4_554 ?
Ti2 Se3 Cs2 115.21(5) 8_654 4_554 ?
Ti1 Se3 Cs2 87.23(5) . 4_554 ?
Se8 Se3 Cs1 132.98(5) 8_654 3_665 ?
Ti2 Se3 Cs1 163.81(5) 8_654 3_665 ?
Ti1 Se3 Cs1 87.24(5) . 3_665 ?
Cs2 Se3 Cs1 74.15(2) 4_554 3_665 ?
Se6 Se4 Ti2 63.09(6) 6_565 . ?
Se6 Se4 Ba1 127.52(6) 6_565 1_665 ?
Ti2 Se4 Ba1 104.65(6) . 1_665 ?
Se6 Se4 Cs1 115.58(6) 6_565 3_665 ?
Ti2 Se4 Cs1 109.51(6) . 3_665 ?
Ba1 Se4 Cs1 116.44(5) 1_665 3_665 ?
Se2 Se5 Ti1 63.40(5) . . ?
Se2 Se5 Ti2 107.49(6) . . ?
Ti1 Se5 Ti2 88.33(7) . . ?
Se2 Se5 Cs1 118.02(5) . 2_665 ?
Ti1 Se5 Cs1 103.79(5) . 2_665 ?
Ti2 Se5 Cs1 133.66(6) . 2_665 ?
Se4 Se6 Ti2 62.09(6) 8_654 8_654 ?
Se4 Se6 Ti1 112.81(7) 8_654 . ?
Ti2 Se6 Ti1 79.22(6) 8_654 . ?
Se4 Se6 Ba2 109.98(6) 8_654 1_665 ?
Ti2 Se6 Ba2 87.94(6) 8_654 1_665 ?
Ti1 Se6 Ba2 121.73(6) . 1_665 ?
Se4 Se6 Cs1 89.41(4) 8_654 2_665 ?
Ti2 Se6 Cs1 142.59(6) 8_654 2_665 ?
Ti1 Se6 Cs1 91.74(5) . 2_665 ?
Ba2 Se6 Cs1 126.42(4) 1_665 2_665 ?
Se9 Se7 Ti1 61.72(6) 6_565 6_565 ?
Se9 Se7 Ti2 109.73(6) 6_565 . ?
Ti1 Se7 Ti2 80.94(6) 6_565 . ?
Se9 Se7 Cs1 68.33(4) 6_565 6_565 ?
Ti1 Se7 Cs1 89.18(5) 6_565 6_565 ?
Ti2 Se7 Cs1 169.35(5) . 6_565 ?
Se3 Se8 Ti2 64.09(5) 6_565 . ?
Se3 Se8 Cs2 80.50(4) 6_565 7_554 ?
Ti2 Se8 Cs2 129.64(5) . 7_554 ?
Se3 Se8 Cs1 85.63(4) 6_565 . ?
Ti2 Se8 Cs1 93.88(5) . . ?
Cs2 Se8 Cs1 119.00(3) 7_554 . ?
Se7 Se9 Ti1 62.39(6) 8_654 . ?
Se7 Se9 Cs1 74.16(4) 8_654 . ?
Ti1 Se9 Cs1 92.34(5) . . ?
Se7 Se9 Ba1 76.25(4) 8_654 7_554 ?
Ti1 Se9 Ba1 128.02(6) . 7_554 ?
Cs1 Se9 Ba1 105.82(3) . 7_554 ?
Se7 Se9 Cs1 135.52(5) 8_654 2_665 ?
Ti1 Se9 Cs1 93.23(5) . 2_665 ?
Cs1 Se9 Cs1 147.80(4) . 2_665 ?
Ba1 Se9 Cs1 95.46(3) 7_554 2_665 ?

loop_
_geom_bond_atom_site_label_1
_geom_bond_atom_site_label_2
_geom_bond_distance
_geom_bond_site_symmetry_2
_geom_bond_publ_flag
Cs1 Se9 3.6057(15) . ?
Cs1 Se1 3.6320(14) . ?
Cs1 Se4 3.6360(14) 2_655 ?
Cs1 Se2 3.7087(14) 2_655 ?
Cs1 Se5 3.7172(14) 3_565 ?
Cs1 Se7 3.7326(13) 8_654 ?
Cs1 Se8 3.9209(15) . ?
Cs1 Se6 4.0402(13) 3_565 ?
Cs1 Se3 4.1568(13) 2_655 ?
Cs1 Se9 4.1600(16) 3_565 ?
Cs1 Se1 4.1683(14) 2_655 ?
Cs1 Ti1 4.478(2) . ?
Cs2 Se8 3.6257(13) 4_445 ?
Cs2 Se8 3.6257(13) 6_455 ?
Cs2 Se8 3.6258(13) 5 ?
Cs2 Se1 3.6545(12) 7_445 ?
Cs2 Se1 3.6545(12) 8_545 ?
Cs2 Se1 3.6545(12) 9 ?
Cs2 Se3 3.9853(12) 7_445 ?
Cs2 Se3 3.9853(12) 8_545 ?
Cs2 Se3 3.9854(12) 9 ?
Cs2 Ba2 4.814(3) 1_556 ?
Cs2 Cs1 4.9104(10) 7_445 ?
Cs2 Cs1 4.9105(10) 9 ?
Ba1 Se4 3.3492(14) 2_655 ?
Ba1 Se4 3.3492(14) 1_445 ?
Ba1 Se4 3.3492(14) 3_565 ?
Ba1 Se9 3.6662(19) 4_445 ?
Ba1 Se9 3.6662(19) 6_455 ?
Ba1 Se9 3.6663(19) 5 ?
Ba2 Se6 3.3524(16) 3_565 ?
Ba2 Se6 3.3524(16) 1_445 ?
Ba2 Se6 3.3524(16) 2_655 ?
Ba2 Se1 3.4938(18) 7_444 ?
Ba2 Se1 3.4938(18) 8_544 ?
Ba2 Se1 3.4939(18) 9_554 ?
Ba2 Cs2 4.814(3) 1_554 ?
Ti1 Se1 2.503(2) . ?
Ti1 Se9 2.513(2) . ?
Ti1 Se7 2.529(2) 8_654 ?
Ti1 Se5 2.544(2) . ?
Ti1 Se2 2.578(2) . ?
Ti1 Se3 2.666(2) . ?
Ti1 Se6 2.791(2) . ?
Ti2 Se1 2.514(2) . ?
Ti2 Se4 2.528(2) . ?
Ti2 Se6 2.551(2) 6_565 ?
Ti2 Se8 2.572(2) . ?
Ti2 Se3 2.622(2) 6_565 ?
Ti2 Se5 2.630(2) . ?
Ti2 Se7 2.722(2) . ?
Se1 Ba2 3.4938(18) 4 ?
Se1 Cs2 3.6545(12) 4_554 ?
Se1 Cs1 4.1683(14) 3_665 ?
Se2 Se5 2.3517(15) . ?
Se2 Cs1 3.7087(14) 3_665 ?
Se3 Se8 2.3572(15) 8_654 ?
Se3 Ti2 2.621(2) 8_654 ?
Se3 Cs2 3.9853(12) 4_554 ?
Se3 Cs1 4.1568(13) 3_665 ?
Se4 Se6 2.3382(17) 6_565 ?
Se4 Ba1 3.3492(14) 1_665 ?
Se4 Cs1 3.6360(14) 3_665 ?
Se5 Cs1 3.7172(14) 2_665 ?
Se6 Se4 2.3381(17) 8_654 ?
Se6 Ti2 2.551(2) 8_654 ?
Se6 Ba2 3.3524(16) 1_665 ?
Se6 Cs1 4.0402(14) 2_665 ?
Se7 Se9 2.3622(16) 6_565 ?
Se7 Ti1 2.529(2) 6_565 ?
Se7 Cs1 3.7326(13) 6_565 ?
Se8 Se3 2.3572(15) 6_565 ?
Se8 Cs2 3.6257(13) 7_554 ?
Se9 Se7 2.3623(16) 8_654 ?
Se9 Ba1 3.6662(19) 7_554 ?
Se9 Cs1 4.1600(16) 2_665 ?
